data_7006154
loop_
_publ_author_name
'Muresan, Nicoleta'
'Weyherm\"uller, Thomas'
'Wieghardt, Karl'

_publ_section_title
;
 Neutral bis(1,4-diaza-1,3-butadiene)nickel complexes and their
 corresponding monocations: molecular and electronic structures. A
 combined experimental and density functional theoretical study.
;
_journal_issue 39
_journal_name_full 'Dalton transactions (Cambridge, England : 2003)'
_journal_page_first 4390
_journal_page_last 4398
_journal_paper_doi 10.1039/b709390j
_journal_year 2007
_chemical_formula_moiety '[C54 H76 N4 Ni], (C6 H14)'
_chemical_formula_sum 'C60 H90 N4 Ni'
_chemical_formula_weight 926.07
_chemical_name_systematic
;
?
;
_space_group_IT_number 2
_symmetry_cell_setting triclinic
_symmetry_space_group_name_Hall '-P 1'
_symmetry_space_group_name_H-M 'P -1'
_atom_sites_solution_hydrogens geom
_atom_sites_solution_primary direct
_atom_sites_solution_secondary difmap
_audit_creation_method SHELXL-97
_cell_angle_alpha 93.853(3)
_cell_angle_beta 93.563(3)
_cell_angle_gamma 94.205(3)
_cell_formula_units_Z 2
_cell_length_a 13.1901(6)
_cell_length_b 13.8920(6)
_cell_length_c 14.9786(6)
_cell_measurement_temperature 100(2)
_cell_volume 2724.8(2)
_computing_cell_refinement 'Nonius Collect Software'
_computing_data_collection 'Nonius Collect Software'
_computing_data_reduction 'Nonius Collect Software'
_computing_structure_refinement 'SHELXL-97 (Sheldrick, 1997)'
_computing_structure_solution 'SHELXS-97 (Sheldrick, 1990)'
_diffrn_ambient_temperature 100(2)
_diffrn_measured_fraction_theta_full 0.998
_diffrn_measured_fraction_theta_max 0.998
_diffrn_measurement_device_type 'Nonius Kappa-CCD'
_diffrn_measurement_method '720 images at 1.0 deg. stepwise rotation in omega and phi, 85 sec./frame'
_diffrn_radiation_monochromator graphite
_diffrn_radiation_source 'rotating anode, 50 kV, 80 mA'
_diffrn_radiation_type MoK\a
_diffrn_radiation_wavelength 0.71073
_diffrn_reflns_av_R_equivalents 0.0644
_diffrn_reflns_av_sigmaI/netI 0.0557
_diffrn_reflns_limit_h_max 15
_diffrn_reflns_limit_h_min -15
_diffrn_reflns_limit_k_max 16
_diffrn_reflns_limit_k_min -16
_diffrn_reflns_limit_l_max 17
_diffrn_reflns_limit_l_min -17
_diffrn_reflns_number 35076
_diffrn_reflns_theta_full 25.00
_diffrn_reflns_theta_max 25.00
_diffrn_reflns_theta_min 2.95
_exptl_absorpt_coefficient_mu 0.396
_exptl_absorpt_correction_T_max 0.9821
_exptl_absorpt_correction_T_min 0.8902
_exptl_absorpt_correction_type multi-scan
_exptl_crystal_colour red
_exptl_crystal_density_diffrn 1.129
_exptl_crystal_density_method 'not measured'
_exptl_crystal_description 'transparent parallelepiped'
_exptl_crystal_F_000 1012
_exptl_crystal_size_max 0.17
_exptl_crystal_size_mid 0.09
_exptl_crystal_size_min 0.05
_refine_diff_density_max 0.527
_refine_diff_density_min -0.338
_refine_diff_density_rms 0.057
_refine_ls_extinction_method none
_refine_ls_goodness_of_fit_ref 1.095
_refine_ls_hydrogen_treatment constr
_refine_ls_matrix_type full
_refine_ls_number_parameters 626
_refine_ls_number_reflns 9590
_refine_ls_number_restraints 18
_refine_ls_restrained_S_all 1.096
_refine_ls_R_factor_all 0.0803
_refine_ls_R_factor_gt 0.0607
_refine_ls_shift/su_max 0.000
_refine_ls_shift/su_mean 0.000
_refine_ls_structure_factor_coef Fsqd
_refine_ls_weighting_details 'calc w=1/[\s^2^(Fo^2^)+(0.0328P)^2^+3.9433P] where P=(Fo^2^+2Fc^2^)/3'
_refine_ls_weighting_scheme calc
_refine_ls_wR_factor_gt 0.1183
_refine_ls_wR_factor_ref 0.1262
_reflns_number_gt 7841
_reflns_number_total 9590
_reflns_threshold_expression >2sigma(I)
_cod_data_source_file b709390j.txt
_cod_data_source_block 3
_cod_depositor_comments
;
The following automatic conversions were performed:
'_symmetry_cell_setting' value 'Triclinic' changed to 'triclinic'
according to '/home/saulius/struct/CIF-dictionaries/cif_core.dic'
dictionary named 'cif_core.dic' version 2.4.1 from
2010-06-29.

'_exptl_absorpt_correction_type' value 'Multi-Scan' changed
to 'multi-scan' according to
'/home/saulius/struct/CIF-dictionaries/cif_core.dic' dictionary named
'cif_core.dic' version 2.4.1 from 2010-06-29.

Automatic conversion script
Id: cif_fix_enum 1527 2010-12-29 10:47:43Z saulius 
;
_cod_original_sg_symbol_H-M P-1
_cod_database_code 7006154

loop_
_symmetry_equiv_pos_as_xyz
'x, y, z'
'-x, -y, -z'

loop_
_atom_site_label
_atom_site_type_symbol
_atom_site_fract_x
_atom_site_fract_y
_atom_site_fract_z
_atom_site_U_iso_or_equiv
_atom_site_adp_type
_atom_site_occupancy
_atom_site_symmetry_multiplicity
_atom_site_calc_flag
_atom_site_refinement_flags
_atom_site_disorder_assembly
_atom_site_disorder_group
Ni1 Ni 0.17767(3) 0.23732(3) 0.23321(2) 0.01762(11) Uani 1 1 d . . .
C5 C 0.3911(2) 0.2147(2) 0.3406(2) 0.0280(7) Uani 1 1 d . . .
C6 C 0.3954(2) 0.1240(2) 0.3755(2) 0.0297(7) Uani 1 1 d . A .
C7 C 0.4908(2) 0.0905(3) 0.3966(2) 0.0368(8) Uani 1 1 d . . .
H7 H 0.4947 0.0296 0.4214 0.044 Uiso 1 1 calc R A .
C8 C 0.5794(2) 0.1444(3) 0.3821(2) 0.0406(9) Uani 1 1 d . A .
H8 H 0.6436 0.1208 0.3972 0.049 Uiso 1 1 calc R . .
C9 C 0.5750(2) 0.2323(3) 0.3459(2) 0.0399(9) Uani 1 1 d . . .
H9 H 0.6366 0.2682 0.3350 0.048 Uiso 1 1 calc R A .
C10 C 0.4819(2) 0.2698(2) 0.3248(2) 0.0339(8) Uani 1 1 d . A .
C11 C 0.0299(2) 0.3851(2) 0.30920(18) 0.0208(6) Uani 1 1 d . . .
C12 C -0.0461(2) 0.3495(2) 0.36342(19) 0.0219(6) Uani 1 1 d . A .
C13 C -0.1325(2) 0.4006(2) 0.3707(2) 0.0292(7) Uani 1 1 d . . .
H13 H -0.1845 0.3777 0.4070 0.035 Uiso 1 1 calc R A .
C14 C -0.1448(2) 0.4834(2) 0.3268(2) 0.0333(8) Uani 1 1 d . A .
H14 H -0.2037 0.5179 0.3341 0.040 Uiso 1 1 calc R . .
C15 C -0.0712(3) 0.5159(2) 0.2725(2) 0.0328(8) Uani 1 1 d . . .
H15 H -0.0808 0.5720 0.2410 0.039 Uiso 1 1 calc R A .
C16 C 0.0172(2) 0.4681(2) 0.2626(2) 0.0262(7) Uani 1 1 d . A .
C17 C 0.2991(2) 0.0640(2) 0.3964(2) 0.0335(8) Uani 1 1 d . . .
H17 H 0.2410 0.0845 0.3579 0.040 Uiso 1 1 calc R A .
C18 C 0.3052(3) -0.0440(3) 0.3760(3) 0.0436(9) Uani 1 1 d . A .
H18A H 0.3209 -0.0564 0.3134 0.065 Uiso 1 1 calc R . .
H18B H 0.2398 -0.0783 0.3860 0.065 Uiso 1 1 calc R . .
H18C H 0.3590 -0.0668 0.4155 0.065 Uiso 1 1 calc R . .
C19 C 0.2765(3) 0.0854(3) 0.4939(3) 0.0547(11) Uani 1 1 d . A .
H19A H 0.3330 0.0672 0.5333 0.082 Uiso 1 1 calc R . .
H19B H 0.2136 0.0480 0.5063 0.082 Uiso 1 1 calc R . .
H19C H 0.2682 0.1546 0.5049 0.082 Uiso 1 1 calc R . .
C20 C 0.4831(3) 0.3697(3) 0.2888(3) 0.0495(10) Uani 1 1 d . . .
H20 H 0.4126 0.3802 0.2649 0.059 Uiso 1 1 calc R A .
C21 C 0.5556(3) 0.3807(3) 0.2128(3) 0.0536(11) Uani 1 1 d . A .
H21A H 0.6264 0.3834 0.2378 0.080 Uiso 1 1 calc R . .
H21B H 0.5441 0.4405 0.1838 0.080 Uiso 1 1 calc R . .
H21C H 0.5426 0.3252 0.1686 0.080 Uiso 1 1 calc R . .
C22 C 0.5168(4) 0.4497(3) 0.3639(4) 0.0827(17) Uani 1 1 d . A .
H22A H 0.4707 0.4453 0.4126 0.124 Uiso 1 1 calc R . .
H22B H 0.5147 0.5133 0.3396 0.124 Uiso 1 1 calc R . .
H22C H 0.5865 0.4411 0.3871 0.124 Uiso 1 1 calc R . .
N1 N 0.12550(16) 0.34072(16) 0.30919(15) 0.0179(9) Uani 0.721(5) 1 d PD A 1
N4 N 0.29288(17) 0.25394(17) 0.32751(15) 0.0270(10) Uani 0.721(5) 1 d PD A 1
C2 C 0.1902(2) 0.3729(2) 0.37794(19) 0.0270(12) Uani 0.721(5) 1 d PD A 1
C3 C 0.2808(2) 0.3265(2) 0.38712(19) 0.0332(14) Uani 0.721(5) 1 d PD A 1
H3 H 0.3313 0.3462 0.4340 0.040 Uiso 0.721(5) 1 calc PR A 1
C23 C 0.1814(3) 0.4607(3) 0.4414(3) 0.0297(10) Uani 0.721(5) 1 d PD A 1
H23A H 0.1155 0.4870 0.4290 0.045 Uiso 0.721(5) 1 calc PR A 1
H23B H 0.2364 0.5099 0.4329 0.045 Uiso 0.721(5) 1 calc PR A 1
H23C H 0.1867 0.4421 0.5034 0.045 Uiso 0.721(5) 1 calc PR A 1
N1X N 0.29288(17) 0.25394(17) 0.32751(15) 0.0179(9) Uani 0.279(5) 1 d PD A 2
N4X N 0.12550(16) 0.34072(16) 0.30919(15) 0.0270(10) Uani 0.279(5) 1 d PD A 2
C2X C 0.2808(2) 0.3265(2) 0.38712(19) 0.0270(12) Uani 0.279(5) 1 d PD A 2
C3X C 0.1902(2) 0.3729(2) 0.37794(19) 0.0332(14) Uani 0.279(5) 1 d PD A 2
H3X H 0.1759 0.4246 0.4188 0.040 Uiso 0.279(5) 1 calc PR A 2
C23X C 0.3354(7) 0.3470(8) 0.4793(5) 0.0297(10) Uani 0.279(5) 1 d PD A 2
H23D H 0.3979 0.3129 0.4821 0.045 Uiso 0.279(5) 1 calc PR A 2
H23E H 0.2909 0.3246 0.5249 0.045 Uiso 0.279(5) 1 calc PR A 2
H23F H 0.3528 0.4168 0.4904 0.045 Uiso 0.279(5) 1 calc PR A 2
C24 C -0.0351(2) 0.2594(2) 0.4151(2) 0.0270(7) Uani 1 1 d . . .
H24 H 0.0111 0.2176 0.3824 0.032 Uiso 1 1 calc R A .
C25 C -0.1369(2) 0.2007(2) 0.4193(2) 0.0280(7) Uani 1 1 d . A .
H25A H -0.1796 0.2354 0.4598 0.042 Uiso 1 1 calc R . .
H25B H -0.1250 0.1375 0.4416 0.042 Uiso 1 1 calc R . .
H25C H -0.1715 0.1915 0.3592 0.042 Uiso 1 1 calc R . .
C26 C 0.0122(3) 0.2831(3) 0.5104(3) 0.0626(13) Uani 1 1 d . A .
H26A H 0.0827 0.3101 0.5081 0.094 Uiso 1 1 calc R . .
H26B H 0.0114 0.2240 0.5425 0.094 Uiso 1 1 calc R . .
H26C H -0.0270 0.3306 0.5416 0.094 Uiso 1 1 calc R . .
C27 C 0.0977(3) 0.5088(2) 0.2039(2) 0.0336(8) Uani 1 1 d . . .
H27 H 0.1583 0.4699 0.2096 0.040 Uiso 1 1 calc R A .
C28 C 0.0577(3) 0.5008(3) 0.1058(2) 0.0469(10) Uani 1 1 d . A .
H28A H 0.0397 0.4327 0.0861 0.070 Uiso 1 1 calc R . .
H28B H 0.1104 0.5274 0.0691 0.070 Uiso 1 1 calc R . .
H28C H -0.0029 0.5373 0.0992 0.070 Uiso 1 1 calc R . .
C29 C 0.1319(3) 0.6148(3) 0.2329(3) 0.0526(11) Uani 1 1 d . A .
H29A H 0.0754 0.6552 0.2212 0.079 Uiso 1 1 calc R . .
H29B H 0.1896 0.6360 0.1989 0.079 Uiso 1 1 calc R . .
H29C H 0.1528 0.6208 0.2971 0.079 Uiso 1 1 calc R . .
N31 N 0.23418(17) 0.21000(17) 0.11649(15) 0.0202(5) Uani 1 1 d . A .
C32 C 0.1685(2) 0.1583(2) 0.05672(19) 0.0228(6) Uani 1 1 d . . .
C33 C 0.0746(2) 0.1306(2) 0.08924(19) 0.0226(6) Uani 1 1 d . A .
H33 H 0.0225 0.0947 0.0515 0.027 Uiso 1 1 calc R . .
N34 N 0.06001(16) 0.15568(16) 0.17418(15) 0.0169(5) Uani 1 1 d . A .
C35 C -0.0425(2) 0.1250(2) 0.19586(18) 0.0179(6) Uani 1 1 d . . .
C36 C -0.1270(2) 0.1679(2) 0.15703(18) 0.0197(6) Uani 1 1 d . A .
C37 C -0.2247(2) 0.1277(2) 0.17065(19) 0.0230(7) Uani 1 1 d . . .
H37 H -0.2823 0.1559 0.1452 0.028 Uiso 1 1 calc R A .
C38 C -0.2394(2) 0.0483(2) 0.2201(2) 0.0243(7) Uani 1 1 d . A .
H38 H -0.3064 0.0215 0.2279 0.029 Uiso 1 1 calc R . .
C39 C -0.1560(2) 0.0078(2) 0.25831(19) 0.0228(6) Uani 1 1 d . . .
H39 H -0.1664 -0.0466 0.2927 0.027 Uiso 1 1 calc R A .
C40 C -0.0569(2) 0.0451(2) 0.24739(18) 0.0192(6) Uani 1 1 d . A .
C41 C 0.3338(2) 0.2278(2) 0.0834(2) 0.0278(7) Uani 1 1 d . . .
C42 C 0.4022(2) 0.1549(3) 0.0876(2) 0.0331(8) Uani 1 1 d . A .
C43 C 0.4909(3) 0.1671(3) 0.0413(3) 0.0525(11) Uani 1 1 d . . .
H43 H 0.5383 0.1188 0.0427 0.063 Uiso 1 1 calc R A .
C44 C 0.5113(3) 0.2465(4) -0.0059(3) 0.0652(14) Uani 1 1 d . A .
H44 H 0.5708 0.2515 -0.0385 0.078 Uiso 1 1 calc R . .
C45 C 0.4457(3) 0.3191(3) -0.0060(3) 0.0561(12) Uani 1 1 d . . .
H45 H 0.4613 0.3749 -0.0374 0.067 Uiso 1 1 calc R A .
C46 C 0.3561(3) 0.3118(3) 0.0396(2) 0.0384(8) Uani 1 1 d . A .
C47 C -0.1152(2) 0.2545(2) 0.1006(2) 0.0265(7) Uani 1 1 d . . .
H47 H -0.0438 0.2844 0.1119 0.032 Uiso 1 1 calc R A .
C48 C -0.1877(2) 0.3308(2) 0.1257(2) 0.0335(8) Uani 1 1 d . A .
H48A H -0.2576 0.3069 0.1054 0.050 Uiso 1 1 calc R . .
H48B H -0.1691 0.3903 0.0970 0.050 Uiso 1 1 calc R . .
H48C H -0.1830 0.3442 0.1910 0.050 Uiso 1 1 calc R . .
C49 C -0.1340(3) 0.2261(3) -0.0011(2) 0.0453(9) Uani 1 1 d . A .
H49A H -0.0872 0.1778 -0.0190 0.068 Uiso 1 1 calc R . .
H49B H -0.1223 0.2836 -0.0346 0.068 Uiso 1 1 calc R . .
H49C H -0.2044 0.1988 -0.0139 0.068 Uiso 1 1 calc R . .
C50 C 0.0334(2) -0.0046(2) 0.28671(19) 0.0222(6) Uani 1 1 d . . .
H50 H 0.0959 0.0403 0.2846 0.027 Uiso 1 1 calc R A .
C51 C 0.0210(3) -0.0242(3) 0.3843(2) 0.0474(10) Uani 1 1 d . A .
H51A H -0.0401 -0.0678 0.3884 0.071 Uiso 1 1 calc R . .
H51B H 0.0143 0.0370 0.4192 0.071 Uiso 1 1 calc R . .
H51C H 0.0810 -0.0542 0.4081 0.071 Uiso 1 1 calc R . .
C52 C 0.0484(3) -0.0965(3) 0.2305(3) 0.0560(12) Uani 1 1 d . A .
H52A H -0.0134 -0.1405 0.2289 0.084 Uiso 1 1 calc R . .
H52B H 0.1062 -0.1277 0.2570 0.084 Uiso 1 1 calc R . .
H52C H 0.0620 -0.0807 0.1694 0.084 Uiso 1 1 calc R . .
C53 C 0.1870(2) 0.1299(3) -0.0396(2) 0.0396(9) Uani 1 1 d . A .
H53A H 0.1809 0.1860 -0.0754 0.059 Uiso 1 1 calc R . .
H53B H 0.1365 0.0777 -0.0632 0.059 Uiso 1 1 calc R . .
H53C H 0.2555 0.1076 -0.0428 0.059 Uiso 1 1 calc R . .
C54 C 0.3813(2) 0.0659(2) 0.1386(2) 0.0339(8) Uani 1 1 d . . .
H54 H 0.3442 0.0863 0.1920 0.041 Uiso 1 1 calc R A .
C55 C 0.3142(3) -0.0170(3) 0.0856(3) 0.0456(10) Uani 1 1 d . A .
H55A H 0.2443 0.0018 0.0774 0.068 Uiso 1 1 calc R . .
H55B H 0.3147 -0.0754 0.1189 0.068 Uiso 1 1 calc R . .
H55C H 0.3411 -0.0302 0.0268 0.068 Uiso 1 1 calc R . .
C56 C 0.4802(3) 0.0243(3) 0.1739(3) 0.0540(11) Uani 1 1 d . A .
H56A H 0.5128 -0.0067 0.1236 0.081 Uiso 1 1 calc R . .
H56B H 0.4640 -0.0236 0.2170 0.081 Uiso 1 1 calc R . .
H56C H 0.5267 0.0768 0.2034 0.081 Uiso 1 1 calc R . .
C57 C 0.2845(3) 0.3927(3) 0.0368(2) 0.0434(9) Uani 1 1 d . . .
H57 H 0.2263 0.3749 0.0737 0.052 Uiso 1 1 calc R A .
C58 C 0.3370(4) 0.4879(3) 0.0783(4) 0.0739(15) Uani 1 1 d . A .
H58A H 0.3965 0.5057 0.0452 0.111 Uiso 1 1 calc R . .
H58B H 0.3588 0.4807 0.1411 0.111 Uiso 1 1 calc R . .
H58C H 0.2893 0.5387 0.0753 0.111 Uiso 1 1 calc R . .
C59 C 0.2403(5) 0.4034(4) -0.0590(3) 0.0809(16) Uani 1 1 d . A .
H59A H 0.2954 0.4229 -0.0965 0.121 Uiso 1 1 calc R . .
H59B H 0.1908 0.4527 -0.0578 0.121 Uiso 1 1 calc R . .
H59C H 0.2064 0.3413 -0.0838 0.121 Uiso 1 1 calc R . .
C61 C -0.6378(15) -0.308(2) 0.4039(13) 0.081(3) Uani 0.676(4) 1 d PD B 1
H61A H -0.6451 -0.3136 0.4682 0.121 Uiso 0.676(4) 1 calc PR B 1
H61B H -0.6538 -0.3722 0.3720 0.121 Uiso 0.676(4) 1 calc PR B 1
H61C H -0.6847 -0.2629 0.3812 0.121 Uiso 0.676(4) 1 calc PR B 1
C62 C -0.5335(5) -0.2739(5) 0.3897(5) 0.0658(18) Uani 0.676(4) 1 d PD B 1
H62A H -0.4869 -0.3191 0.4157 0.079 Uiso 0.676(4) 1 calc PR B 1
H62B H -0.5182 -0.2101 0.4232 0.079 Uiso 0.676(4) 1 calc PR B 1
C63 C -0.5101(6) -0.2638(7) 0.2911(5) 0.073(3) Uani 0.676(4) 1 d PD B 1
H63A H -0.5261 -0.3271 0.2570 0.087 Uiso 0.676(4) 1 calc PR B 1
H63B H -0.5548 -0.2171 0.2652 0.087 Uiso 0.676(4) 1 calc PR B 1
C64 C -0.4019(5) -0.2304(5) 0.2806(4) 0.0630(17) Uani 0.676(4) 1 d PD B 1
H64A H -0.3864 -0.1689 0.3180 0.076 Uiso 0.676(4) 1 calc PR B 1
H64B H -0.3961 -0.2154 0.2174 0.076 Uiso 0.676(4) 1 calc PR B 1
C65 C -0.3199(5) -0.2974(4) 0.3041(4) 0.0527(15) Uani 0.676(4) 1 d PD B 1
H65A H -0.3269 -0.3153 0.3664 0.063 Uiso 0.676(4) 1 calc PR B 1
H65B H -0.3321 -0.3575 0.2643 0.063 Uiso 0.676(4) 1 calc PR B 1
C66 C -0.2126(5) -0.2569(5) 0.2965(5) 0.0531(16) Uani 0.676(4) 1 d PD B 1
H66A H -0.1653 -0.3048 0.3134 0.080 Uiso 0.676(4) 1 calc PR B 1
H66B H -0.1987 -0.1980 0.3365 0.080 Uiso 0.676(4) 1 calc PR B 1
H66C H -0.2035 -0.2413 0.2345 0.080 Uiso 0.676(4) 1 calc PR B 1
C61X C -0.653(3) -0.326(5) 0.413(2) 0.081(3) Uani 0.324(4) 1 d PD B 2
H61D H -0.7245 -0.3523 0.4044 0.121 Uiso 0.324(4) 1 calc PR B 2
H61E H -0.6490 -0.2664 0.4528 0.121 Uiso 0.324(4) 1 calc PR B 2
H61F H -0.6119 -0.3733 0.4401 0.121 Uiso 0.324(4) 1 calc PR B 2
C62X C -0.6157(8) -0.3037(10) 0.3265(9) 0.0658(18) Uani 0.324(4) 1 d PD B 2
H62C H -0.6606 -0.2586 0.2985 0.079 Uiso 0.324(4) 1 calc PR B 2
H62D H -0.6207 -0.3642 0.2871 0.079 Uiso 0.324(4) 1 calc PR B 2
C63X C -0.5053(11) -0.2589(19) 0.3312(10) 0.073(3) Uani 0.324(4) 1 d PD B 2
H63C H -0.5037 -0.1907 0.3555 0.087 Uiso 0.324(4) 1 calc PR B 2
H63D H -0.4633 -0.2938 0.3733 0.087 Uiso 0.324(4) 1 calc PR B 2
C64X C -0.4593(8) -0.2617(11) 0.2431(7) 0.0630(17) Uani 0.324(4) 1 d PD B 2
H64C H -0.5043 -0.2299 0.2006 0.076 Uiso 0.324(4) 1 calc PR B 2
H64D H -0.4594 -0.3303 0.2205 0.076 Uiso 0.324(4) 1 calc PR B 2
C65X C -0.3516(8) -0.2151(7) 0.2403(9) 0.0527(15) Uani 0.324(4) 1 d PD B 2
H65C H -0.3397 -0.2036 0.1771 0.063 Uiso 0.324(4) 1 calc PR B 2
H65D H -0.3477 -0.1511 0.2742 0.063 Uiso 0.324(4) 1 calc PR B 2
C66X C -0.2671(9) -0.2700(10) 0.2765(12) 0.0531(16) Uani 0.324(4) 1 d PD B 2
H66D H -0.2017 -0.2337 0.2703 0.080 Uiso 0.324(4) 1 calc PR B 2
H66E H -0.2687 -0.3332 0.2429 0.080 Uiso 0.324(4) 1 calc PR B 2
H66F H -0.2755 -0.2793 0.3400 0.080 Uiso 0.324(4) 1 calc PR B 2

loop_
_atom_site_aniso_label
_atom_site_aniso_U_11
_atom_site_aniso_U_22
_atom_site_aniso_U_33
_atom_site_aniso_U_23
_atom_site_aniso_U_13
_atom_site_aniso_U_12
Ni1 0.01084(18) 0.0240(2) 0.0172(2) -0.00330(14) 0.00192(13) -0.00056(14)
C5 0.0151(15) 0.041(2) 0.0254(17) -0.0118(14) -0.0014(12) 0.0017(13)
C6 0.0173(15) 0.042(2) 0.0271(17) -0.0099(15) -0.0051(13) 0.0028(14)
C7 0.0204(17) 0.047(2) 0.042(2) -0.0070(16) -0.0041(15) 0.0068(15)
C8 0.0143(16) 0.058(2) 0.046(2) -0.0156(19) -0.0057(15) 0.0065(15)
C9 0.0125(16) 0.053(2) 0.050(2) -0.0211(19) 0.0017(15) -0.0043(15)
C10 0.0238(17) 0.041(2) 0.0346(19) -0.0111(15) 0.0036(14) 0.0009(14)
C11 0.0219(15) 0.0211(15) 0.0178(15) -0.0063(12) 0.0004(12) -0.0014(12)
C12 0.0191(15) 0.0250(16) 0.0206(16) -0.0017(12) -0.0007(12) 0.0000(12)
C13 0.0211(16) 0.0396(19) 0.0261(17) -0.0013(15) 0.0037(13) -0.0009(14)
C14 0.0282(18) 0.0323(19) 0.040(2) -0.0030(15) 0.0025(15) 0.0106(14)
C15 0.039(2) 0.0229(17) 0.0362(19) 0.0024(14) -0.0026(15) 0.0053(14)
C16 0.0302(17) 0.0237(16) 0.0241(16) -0.0003(13) 0.0012(13) -0.0001(13)
C17 0.0163(15) 0.040(2) 0.043(2) 0.0002(16) -0.0052(14) 0.0070(14)
C18 0.0251(18) 0.046(2) 0.056(2) -0.0134(18) -0.0011(17) 0.0017(16)
C19 0.048(2) 0.054(3) 0.061(3) -0.015(2) 0.025(2) -0.0065(19)
C20 0.0250(19) 0.053(2) 0.071(3) 0.000(2) 0.0182(18) -0.0004(17)
C21 0.029(2) 0.068(3) 0.062(3) 0.000(2) 0.0107(18) -0.0085(18)
C22 0.089(4) 0.047(3) 0.113(4) -0.018(3) 0.058(3) -0.008(2)
N1 0.021(2) 0.015(2) 0.018(2) -0.0019(17) 0.0055(17) 0.0019(16)
N4 0.011(2) 0.043(3) 0.025(2) -0.005(2) -0.0034(17) -0.0008(19)
C2 0.033(3) 0.023(3) 0.024(3) -0.009(2) 0.008(2) 0.004(2)
C3 0.027(3) 0.043(4) 0.026(3) -0.005(3) -0.015(2) 0.003(3)
C23 0.023(2) 0.035(2) 0.030(2) -0.0075(19) 0.0002(17) 0.0068(18)
N1X 0.021(2) 0.015(2) 0.018(2) -0.0019(17) 0.0055(17) 0.0019(16)
N4X 0.011(2) 0.043(3) 0.025(2) -0.005(2) -0.0034(17) -0.0008(19)
C2X 0.033(3) 0.023(3) 0.024(3) -0.009(2) 0.008(2) 0.004(2)
C3X 0.027(3) 0.043(4) 0.026(3) -0.005(3) -0.015(2) 0.003(3)
C23X 0.023(2) 0.035(2) 0.030(2) -0.0075(19) 0.0002(17) 0.0068(18)
C24 0.0219(16) 0.0344(18) 0.0248(17) 0.0078(14) -0.0001(13) -0.0013(13)
C25 0.0232(16) 0.0305(17) 0.0301(18) 0.0005(14) 0.0071(13) -0.0012(13)
C26 0.068(3) 0.071(3) 0.042(2) 0.027(2) -0.024(2) -0.035(2)
C27 0.0312(18) 0.0351(19) 0.0351(19) 0.0119(15) 0.0049(15) -0.0039(14)
C28 0.053(2) 0.053(2) 0.032(2) 0.0036(18) 0.0062(17) -0.0202(19)
C29 0.059(3) 0.052(2) 0.042(2) 0.0060(19) -0.0044(19) -0.025(2)
N31 0.0126(12) 0.0271(13) 0.0210(13) -0.0014(10) 0.0048(10) 0.0014(10)
C32 0.0190(15) 0.0316(17) 0.0179(15) -0.0002(13) 0.0021(12) 0.0041(13)
C33 0.0160(15) 0.0313(17) 0.0189(16) -0.0049(13) -0.0008(12) -0.0002(12)
N34 0.0118(11) 0.0204(12) 0.0183(12) -0.0007(10) 0.0011(9) 0.0017(9)
C35 0.0136(14) 0.0220(15) 0.0171(14) -0.0045(12) 0.0019(11) -0.0010(11)
C36 0.0170(14) 0.0225(15) 0.0192(15) -0.0021(12) 0.0013(11) 0.0023(12)
C37 0.0147(14) 0.0281(17) 0.0253(16) -0.0021(13) -0.0032(12) 0.0041(12)
C38 0.0122(14) 0.0326(17) 0.0270(17) -0.0013(14) 0.0029(12) -0.0031(12)
C39 0.0214(15) 0.0236(16) 0.0232(16) 0.0022(13) 0.0021(12) -0.0010(12)
C40 0.0182(14) 0.0232(15) 0.0155(14) -0.0025(12) 0.0002(11) 0.0017(12)
C41 0.0148(15) 0.0426(19) 0.0236(17) -0.0101(14) 0.0047(12) -0.0052(13)
C42 0.0140(15) 0.053(2) 0.0288(18) -0.0183(16) -0.0005(13) 0.0005(14)
C43 0.0175(18) 0.085(3) 0.051(2) -0.030(2) 0.0088(17) 0.0015(19)
C44 0.024(2) 0.108(4) 0.061(3) -0.020(3) 0.028(2) -0.014(2)
C45 0.039(2) 0.080(3) 0.048(2) 0.000(2) 0.0247(19) -0.022(2)
C46 0.0279(18) 0.050(2) 0.036(2) -0.0019(17) 0.0089(15) -0.0112(16)
C47 0.0191(15) 0.0278(17) 0.0330(18) 0.0061(14) 0.0003(13) 0.0013(13)
C48 0.0287(18) 0.0310(18) 0.040(2) 0.0021(15) -0.0051(15) 0.0052(14)
C49 0.062(3) 0.043(2) 0.034(2) 0.0123(17) 0.0082(18) 0.0149(19)
C50 0.0161(14) 0.0270(16) 0.0235(16) 0.0043(13) 0.0010(12) 0.0005(12)
C51 0.033(2) 0.076(3) 0.040(2) 0.028(2) 0.0066(16) 0.0223(19)
C52 0.042(2) 0.059(3) 0.063(3) -0.024(2) -0.019(2) 0.029(2)
C53 0.0235(17) 0.061(2) 0.0329(19) -0.0065(17) 0.0056(14) 0.0008(16)
C54 0.0217(16) 0.043(2) 0.0353(19) -0.0157(16) -0.0030(14) 0.0121(14)
C55 0.041(2) 0.039(2) 0.054(2) -0.0179(18) -0.0091(18) 0.0142(17)
C56 0.034(2) 0.074(3) 0.052(2) -0.028(2) -0.0108(18) 0.028(2)
C57 0.044(2) 0.044(2) 0.044(2) 0.0127(17) 0.0112(17) -0.0093(17)
C58 0.059(3) 0.056(3) 0.103(4) -0.011(3) 0.027(3) -0.019(2)
C59 0.125(5) 0.066(3) 0.055(3) 0.014(2) -0.002(3) 0.022(3)
C61 0.044(6) 0.064(11) 0.125(7) -0.040(5) -0.016(4) -0.002(5)
C62 0.048(4) 0.064(4) 0.080(5) -0.034(4) -0.003(3) 0.012(3)
C63 0.056(3) 0.069(4) 0.082(8) -0.056(6) -0.007(5) -0.003(3)
C64 0.073(5) 0.074(5) 0.040(4) -0.008(3) -0.004(3) 0.016(4)
C65 0.065(4) 0.030(3) 0.065(4) 0.002(3) 0.021(3) -0.001(3)
C66 0.045(4) 0.041(3) 0.073(5) 0.004(3) 0.014(4) -0.013(3)
C61X 0.044(6) 0.064(11) 0.125(7) -0.040(5) -0.016(4) -0.002(5)
C62X 0.048(4) 0.064(4) 0.080(5) -0.034(4) -0.003(3) 0.012(3)
C63X 0.056(3) 0.069(4) 0.082(8) -0.056(6) -0.007(5) -0.003(3)
C64X 0.073(5) 0.074(5) 0.040(4) -0.008(3) -0.004(3) 0.016(4)
C65X 0.065(4) 0.030(3) 0.065(4) 0.002(3) 0.021(3) -0.001(3)
C66X 0.045(4) 0.041(3) 0.073(5) 0.004(3) 0.014(4) -0.013(3)

loop_
_atom_type_symbol
_atom_type_description
_atom_type_scat_dispersion_real
_atom_type_scat_dispersion_imag
_atom_type_scat_source
C C 0.0033 0.0016 'International Tables Vol C Tables 4.2.6.8 and 6.1.1.4'
H H 0.0000 0.0000 'International Tables Vol C Tables 4.2.6.8 and 6.1.1.4'
N N 0.0061 0.0033 'International Tables Vol C Tables 4.2.6.8 and 6.1.1.4'
Ni Ni 0.3393 1.1124 'International Tables Vol C Tables 4.2.6.8 and 6.1.1.4'

loop_
_geom_angle_atom_site_label_1
_geom_angle_atom_site_label_2
_geom_angle_atom_site_label_3
_geom_angle
_geom_angle_site_symmetry_1
_geom_angle_site_symmetry_3
_geom_angle_publ_flag
N1 Ni1 N31 142.76(10) . . ?
N1 Ni1 N34 108.27(9) . . ?
N31 Ni1 N34 81.81(9) . . ?
N1 Ni1 N4 82.03(10) . . ?
N31 Ni1 N4 108.25(9) . . ?
N34 Ni1 N4 148.61(10) . . ?
C6 C5 C10 120.2(3) . . ?
C6 C5 N4 118.8(3) . . ?
C10 C5 N4 120.8(3) . . ?
C7 C6 C5 118.7(3) . . ?
C7 C6 C17 119.4(3) . . ?
C5 C6 C17 121.7(3) . . ?
C8 C7 C6 121.1(3) . . ?
C9 C8 C7 120.1(3) . . ?
C8 C9 C10 121.2(3) . . ?
C9 C10 C5 118.6(3) . . ?
C9 C10 C20 118.3(3) . . ?
C5 C10 C20 123.1(3) . . ?
C16 C11 C12 120.7(3) . . ?
C16 C11 N1 120.0(3) . . ?
C12 C11 N1 119.0(2) . . ?
C13 C12 C11 117.9(3) . . ?
C13 C12 C24 119.8(3) . . ?
C11 C12 C24 122.3(3) . . ?
C14 C13 C12 121.8(3) . . ?
C15 C14 C13 119.6(3) . . ?
C14 C15 C16 121.4(3) . . ?
C15 C16 C11 118.6(3) . . ?
C15 C16 C27 119.2(3) . . ?
C11 C16 C27 122.2(3) . . ?
C18 C17 C19 110.5(3) . . ?
C18 C17 C6 113.0(3) . . ?
C19 C17 C6 110.0(3) . . ?
C10 C20 C21 112.3(3) . . ?
C10 C20 C22 111.0(4) . . ?
C21 C20 C22 107.8(3) . . ?
C2 N1 C11 113.3(2) . . ?
C2 N1 Ni1 112.79(17) . . ?
C11 N1 Ni1 133.75(17) . . ?
C3 N4 C5 112.5(2) . . ?
C3 N4 Ni1 111.27(18) . . ?
C5 N4 Ni1 135.75(18) . . ?
N1 C2 C3 116.5(2) . . ?
N1 C2 C23 126.6(3) . . ?
C3 C2 C23 116.5(2) . . ?
N4 C3 C2 117.2(2) . . ?
C12 C24 C25 112.0(2) . . ?
C12 C24 C26 112.6(3) . . ?
C25 C24 C26 108.9(3) . . ?
C16 C27 C28 110.6(3) . . ?
C16 C27 C29 111.7(3) . . ?
C28 C27 C29 109.4(3) . . ?
C32 N31 C41 112.8(2) . . ?
C32 N31 Ni1 113.40(18) . . ?
C41 N31 Ni1 133.59(19) . . ?
N31 C32 C33 114.7(2) . . ?
N31 C32 C53 126.2(3) . . ?
C33 C32 C53 119.1(3) . . ?
N34 C33 C32 118.2(3) . . ?
C33 N34 C35 111.1(2) . . ?
C33 N34 Ni1 111.68(18) . . ?
C35 N34 Ni1 136.77(17) . . ?
C40 C35 C36 120.6(2) . . ?
C40 C35 N34 118.8(2) . . ?
C36 C35 N34 120.2(2) . . ?
C37 C36 C35 118.2(3) . . ?
C37 C36 C47 119.4(2) . . ?
C35 C36 C47 122.5(2) . . ?
C38 C37 C36 121.5(3) . . ?
C37 C38 C39 119.5(3) . . ?
C38 C39 C40 121.4(3) . . ?
C39 C40 C35 118.7(3) . . ?
C39 C40 C50 119.8(3) . . ?
C35 C40 C50 121.3(2) . . ?
C46 C41 C42 121.4(3) . . ?
C46 C41 N31 119.6(3) . . ?
C42 C41 N31 118.6(3) . . ?
C43 C42 C41 117.2(4) . . ?
C43 C42 C54 120.8(3) . . ?
C41 C42 C54 122.0(3) . . ?
C44 C43 C42 122.0(4) . . ?
C43 C44 C45 119.9(3) . . ?
C44 C45 C46 120.9(4) . . ?
C41 C46 C45 118.3(4) . . ?
C41 C46 C57 122.1(3) . . ?
C45 C46 C57 119.5(3) . . ?
C36 C47 C48 111.7(2) . . ?
C36 C47 C49 112.5(3) . . ?
C48 C47 C49 108.0(3) . . ?
C52 C50 C51 111.5(3) . . ?
C52 C50 C40 110.5(2) . . ?
C51 C50 C40 111.4(2) . . ?
C42 C54 C55 114.8(3) . . ?
C42 C54 C56 112.2(3) . . ?
C55 C54 C56 107.9(3) . . ?
C46 C57 C58 111.2(3) . . ?
C46 C57 C59 111.6(3) . . ?
C58 C57 C59 111.2(4) . . ?
C61 C62 C63 115.3(10) . . ?
C64 C63 C62 112.9(5) . . ?
C63 C64 C65 118.4(6) . . ?
C66 C65 C64 115.4(5) . . ?
C61X C62X C63X 114.7(14) . . ?
C64X C63X C62X 113.6(8) . . ?
C63X C64X C65X 117.5(7) . . ?
C66X C65X C64X 116.8(8) . . ?

loop_
_geom_bond_atom_site_label_1
_geom_bond_atom_site_label_2
_geom_bond_distance
_geom_bond_site_symmetry_2
_geom_bond_publ_flag
Ni1 N1 1.963(2) . ?
Ni1 N31 1.967(2) . ?
Ni1 N34 1.978(2) . ?
Ni1 N4 1.999(2) . ?
C5 C6 1.400(5) . ?
C5 C10 1.415(4) . ?
C5 N4 1.449(4) . ?
C6 C7 1.399(4) . ?
C6 C17 1.528(4) . ?
C7 C8 1.377(5) . ?
C8 C9 1.372(5) . ?
C9 C10 1.396(5) . ?
C10 C20 1.522(5) . ?
C11 C16 1.402(4) . ?
C11 C12 1.412(4) . ?
C11 N1 1.443(4) . ?
C12 C13 1.392(4) . ?
C12 C24 1.526(4) . ?
C13 C14 1.378(4) . ?
C14 C15 1.375(5) . ?
C15 C16 1.394(4) . ?
C16 C27 1.521(4) . ?
C17 C18 1.519(5) . ?
C17 C19 1.523(5) . ?
C20 C21 1.540(5) . ?
C20 C22 1.549(6) . ?
N1 C2 1.327(3) . ?
N4 C3 1.326(3) . ?
C2 C3 1.402(4) . ?
C2 C23 1.512(4) . ?
C24 C25 1.526(4) . ?
C24 C26 1.527(5) . ?
C27 C28 1.524(5) . ?
C27 C29 1.533(5) . ?
N31 C32 1.340(4) . ?
N31 C41 1.443(4) . ?
C32 C33 1.396(4) . ?
C32 C53 1.510(4) . ?
C33 N34 1.326(3) . ?
N34 C35 1.451(3) . ?
C35 C40 1.401(4) . ?
C35 C36 1.414(4) . ?
C36 C37 1.398(4) . ?
C36 C47 1.521(4) . ?
C37 C38 1.379(4) . ?
C38 C39 1.381(4) . ?
C39 C40 1.394(4) . ?
C40 C50 1.526(4) . ?
C41 C46 1.399(5) . ?
C41 C42 1.408(5) . ?
C42 C43 1.403(5) . ?
C42 C54 1.513(5) . ?
C43 C44 1.369(6) . ?
C44 C45 1.376(6) . ?
C45 C46 1.401(5) . ?
C46 C57 1.521(5) . ?
C47 C48 1.523(4) . ?
C47 C49 1.547(5) . ?
C50 C52 1.513(4) . ?
C50 C51 1.521(4) . ?
C54 C55 1.543(5) . ?
C54 C56 1.543(4) . ?
C57 C58 1.522(5) . ?
C57 C59 1.535(6) . ?
C61 C62 1.457(14) . ?
C62 C63 1.541(9) . ?
C63 C64 1.489(9) . ?
C64 C65 1.518(8) . ?
C65 C66 1.498(8) . ?
C61X C62X 1.460(15) . ?
C62X C63X 1.537(9) . ?
C63X C64X 1.486(9) . ?
C64X C65X 1.521(9) . ?
C65X C66X 1.491(9) . ?
